data_7112986
loop_
_publ_author_name
'Wade, Casey R.'
'Zhao, Haiyan'
'Gabba\"i, Fran\,cois P'

_publ_section_title
;
 Stabilization of zwitterionic aryltrifluoroborates against hydrolysis.
;
_journal_issue 34
_journal_name_full 'Chemical communications (Cambridge, England)'
_journal_page_first 6380
_journal_page_last 6381
_journal_paper_doi 10.1039/c0cc02117b
_journal_volume 46
_journal_year 2010
_chemical_formula_sum 'C9 H13 B F3 N'
_chemical_formula_weight 203.02
_chemical_name_systematic
;
?
;
_space_group_IT_number 14
_symmetry_cell_setting monoclinic
_symmetry_space_group_name_Hall '-P 2ybc'
_symmetry_space_group_name_H-M 'P 1 21/c 1'
_atom_sites_solution_hydrogens geom
_atom_sites_solution_primary direct
_atom_sites_solution_secondary difmap
_audit_creation_method SHELXL-97
_cell_angle_alpha 90.00
_cell_angle_beta 95.3490(10)
_cell_angle_gamma 90.00
_cell_formula_units_Z 4
_cell_length_a 7.0647(2)
_cell_length_b 13.0809(3)
_cell_length_c 10.1994(2)
_cell_measurement_reflns_used 3520
_cell_measurement_temperature 110(2)
_cell_measurement_theta_max 54.313
_cell_measurement_theta_min 5.077
_cell_volume 938.45(4)
_computing_cell_refinement APEX
_computing_data_collection APEX
_computing_data_reduction APEX
_computing_structure_refinement 'SHELXL-97 (Sheldrick, 1997)'
_computing_structure_solution 'SHELXS-97 (Sheldrick, 1990)'
_diffrn_ambient_temperature 110(2)
_diffrn_measured_fraction_theta_full 0.977
_diffrn_measured_fraction_theta_max 0.977
_diffrn_measurement_device_type 'CCD area detector'
_diffrn_measurement_method 'phi and omega scans'
_diffrn_radiation_monochromator graphite
_diffrn_radiation_source 'fine-focus sealed tube'
_diffrn_radiation_type MoK\a
_diffrn_radiation_wavelength 0.71073
_diffrn_reflns_av_R_equivalents 0.0303
_diffrn_reflns_av_sigmaI/netI 0.0374
_diffrn_reflns_limit_h_max 10
_diffrn_reflns_limit_h_min -10
_diffrn_reflns_limit_k_max 18
_diffrn_reflns_limit_k_min -19
_diffrn_reflns_limit_l_max 15
_diffrn_reflns_limit_l_min -15
_diffrn_reflns_number 9940
_diffrn_reflns_theta_full 32.21
_diffrn_reflns_theta_max 32.21
_diffrn_reflns_theta_min 2.54
_exptl_absorpt_coefficient_mu 0.125
_exptl_absorpt_correction_type none
_exptl_crystal_colour colorless
_exptl_crystal_density_diffrn 1.437
_exptl_crystal_density_method 'not measured'
_exptl_crystal_description block
_exptl_crystal_F_000 424
_exptl_crystal_size_max 0.20
_exptl_crystal_size_mid 0.20
_exptl_crystal_size_min 0.16
_refine_diff_density_max 0.380
_refine_diff_density_min -0.220
_refine_diff_density_rms 0.048
_refine_ls_extinction_method none
_refine_ls_goodness_of_fit_ref 1.000
_refine_ls_hydrogen_treatment constr
_refine_ls_matrix_type full
_refine_ls_number_parameters 127
_refine_ls_number_reflns 3254
_refine_ls_number_restraints 0
_refine_ls_restrained_S_all 1.000
_refine_ls_R_factor_all 0.0491
_refine_ls_R_factor_gt 0.0354
_refine_ls_shift/su_max 0.000
_refine_ls_shift/su_mean 0.000
_refine_ls_structure_factor_coef Fsqd
_refine_ls_weighting_details 'calc w=1/[\s^2^(Fo^2^)+(0.0563P)^2^+0.0000P] where P=(Fo^2^+2Fc^2^)/3'
_refine_ls_weighting_scheme calc
_refine_ls_wR_factor_gt 0.0942
_refine_ls_wR_factor_ref 0.0993
_reflns_number_gt 2466
_reflns_number_total 3254
_reflns_threshold_expression >2sigma(I)
_cod_data_source_file c0cc02117b.txt
_cod_data_source_block xl
_cod_depositor_comments
;
The following automatic conversions were performed:

'_symmetry_cell_setting' value 'Monoclinic' changed to 'monoclinic'
according to
/usr/data/users/saulius/automatic-downloads/retrospective/RSC/lib/dictionaries/cif_core.dic
dictionary named 'cif_core.dic' version 2.4.2 from 2011-04-26.

Automatic conversion script
Id: cif_fix_values 2281 2013-09-26 08:29:07Z andrius 
;
_cod_original_sg_symbol_H-M P2(1)/c
_cod_database_code 7112986

loop_
_symmetry_equiv_pos_as_xyz
'x, y, z'
'-x, y+1/2, -z+1/2'
'-x, -y, -z'
'x, -y-1/2, z-1/2'

loop_
_atom_site_label
_atom_site_type_symbol
_atom_site_fract_x
_atom_site_fract_y
_atom_site_fract_z
_atom_site_U_iso_or_equiv
_atom_site_adp_type
_atom_site_occupancy
_atom_site_symmetry_multiplicity
_atom_site_calc_flag
_atom_site_refinement_flags
F1 F 0.39345(8) 0.13888(4) 0.84042(5) 0.02031(14) Uani 1 1 d .
F2 F 0.17848(9) 0.01490(4) 0.78598(6) 0.02530(15) Uani 1 1 d .
F3 F 0.39909(8) 0.05591(5) 0.64522(5) 0.02247(14) Uani 1 1 d .
N1 N 0.28224(11) 0.34923(6) 0.68337(7) 0.01230(15) Uani 1 1 d .
C1 C 0.12947(12) 0.27915(6) 0.61936(8) 0.01185(16) Uani 1 1 d .
C2 C 0.12521(12) 0.17439(7) 0.65199(8) 0.01267(16) Uani 1 1 d .
C3 C -0.03094(13) 0.12105(7) 0.59017(9) 0.01663(18) Uani 1 1 d .
H3A H -0.0422 0.0521 0.6100 0.020 Uiso 1 1 calc R
C4 C -0.16963(13) 0.16381(8) 0.50164(9) 0.01852(19) Uani 1 1 d .
H4A H -0.2702 0.1244 0.4644 0.022 Uiso 1 1 calc R
C5 C -0.15582(13) 0.26564(7) 0.46984(9) 0.01901(19) Uani 1 1 d .
H5A H -0.2453 0.2955 0.4089 0.023 Uiso 1 1 calc R
C6 C -0.00700(13) 0.32337(7) 0.52957(9) 0.01626(18) Uani 1 1 d .
H6A H 0.0016 0.3924 0.5094 0.020 Uiso 1 1 calc R
C7 C 0.26236(14) 0.35514(7) 0.82904(8) 0.01644(18) Uani 1 1 d .
H7A H 0.3588 0.3994 0.8701 0.025 Uiso 1 1 calc R
H7B H 0.2765 0.2881 0.8669 0.025 Uiso 1 1 calc R
H7C H 0.1391 0.3817 0.8430 0.025 Uiso 1 1 calc R
C8 C 0.47741(12) 0.31295(7) 0.65683(8) 0.01589(18) Uani 1 1 d .
H8A H 0.5715 0.3584 0.6982 0.024 Uiso 1 1 calc R
H8B H 0.4871 0.3120 0.5636 0.024 Uiso 1 1 calc R
H8C H 0.4980 0.2453 0.6918 0.024 Uiso 1 1 calc R
C9 C 0.26671(14) 0.45772(7) 0.63376(9) 0.01689(18) Uani 1 1 d .
H9A H 0.3668 0.4981 0.6778 0.025 Uiso 1 1 calc R
H9B H 0.1459 0.4856 0.6513 0.025 Uiso 1 1 calc R
H9C H 0.2775 0.4586 0.5406 0.025 Uiso 1 1 calc R
B1 B 0.27676(15) 0.09666(8) 0.73373(10) 0.0158(2) Uani 1 1 d .

loop_
_atom_site_aniso_label
_atom_site_aniso_U_11
_atom_site_aniso_U_22
_atom_site_aniso_U_33
_atom_site_aniso_U_23
_atom_site_aniso_U_13
_atom_site_aniso_U_12
F1 0.0257(3) 0.0179(3) 0.0159(2) 0.0001(2) -0.0062(2) 0.0037(2)
F2 0.0276(3) 0.0176(3) 0.0302(3) 0.0105(2) -0.0002(2) -0.0019(2)
F3 0.0243(3) 0.0243(3) 0.0188(3) -0.0018(2) 0.0014(2) 0.0099(2)
N1 0.0124(3) 0.0124(3) 0.0119(3) 0.0000(3) -0.0003(2) -0.0007(3)
C1 0.0105(4) 0.0129(4) 0.0121(3) -0.0014(3) 0.0006(3) -0.0006(3)
C2 0.0131(4) 0.0130(4) 0.0121(3) -0.0004(3) 0.0021(3) -0.0001(3)
C3 0.0180(4) 0.0146(4) 0.0174(4) -0.0003(3) 0.0019(3) -0.0032(4)
C4 0.0135(4) 0.0211(4) 0.0206(4) -0.0034(3) -0.0006(3) -0.0039(4)
C5 0.0132(4) 0.0220(5) 0.0209(4) -0.0009(4) -0.0037(3) 0.0023(4)
C6 0.0152(4) 0.0137(4) 0.0191(4) 0.0003(3) -0.0020(3) 0.0020(3)
C7 0.0220(5) 0.0158(4) 0.0116(3) -0.0016(3) 0.0020(3) 0.0000(4)
C8 0.0112(4) 0.0198(4) 0.0166(4) -0.0003(3) 0.0007(3) 0.0002(3)
C9 0.0197(5) 0.0113(4) 0.0192(4) 0.0022(3) -0.0011(3) -0.0027(4)
B1 0.0191(5) 0.0131(4) 0.0149(4) 0.0008(3) 0.0000(3) 0.0013(4)

loop_
_atom_type_symbol
_atom_type_description
_atom_type_scat_dispersion_real
_atom_type_scat_dispersion_imag
_atom_type_scat_source
C C 0.0033 0.0016 'International Tables Vol C Tables 4.2.6.8 and 6.1.1.4'
H H 0.0000 0.0000 'International Tables Vol C Tables 4.2.6.8 and 6.1.1.4'
B B 0.0013 0.0007 'International Tables Vol C Tables 4.2.6.8 and 6.1.1.4'
N N 0.0061 0.0033 'International Tables Vol C Tables 4.2.6.8 and 6.1.1.4'
F F 0.0171 0.0103 'International Tables Vol C Tables 4.2.6.8 and 6.1.1.4'

loop_
_geom_angle_atom_site_label_1
_geom_angle_atom_site_label_2
_geom_angle_atom_site_label_3
_geom_angle
C8 N1 C9 105.99(7)
C8 N1 C7 111.36(7)
C9 N1 C7 105.78(7)
C8 N1 C1 111.03(6)
C9 N1 C1 113.46(7)
C7 N1 C1 109.11(7)
C6 C1 C2 122.00(8)
C6 C1 N1 116.96(7)
C2 C1 N1 121.03(7)
C3 C2 C1 114.19(8)
C3 C2 B1 111.55(8)
C1 C2 B1 133.80(8)
C4 C3 C2 124.74(8)
C4 C3 H3A 117.6
C2 C3 H3A 117.6
C5 C4 C3 118.84(8)
C5 C4 H4A 120.6
C3 C4 H4A 120.6
C4 C5 C6 119.36(8)
C4 C5 H5A 120.3
C6 C5 H5A 120.3
C5 C6 C1 120.82(9)
C5 C6 H6A 119.6
C1 C6 H6A 119.6
N1 C7 H7A 109.5
N1 C7 H7B 109.5
H7A C7 H7B 109.5
N1 C7 H7C 109.5
H7A C7 H7C 109.5
H7B C7 H7C 109.5
N1 C8 H8A 109.5
N1 C8 H8B 109.5
H8A C8 H8B 109.5
N1 C8 H8C 109.5
H8A C8 H8C 109.5
H8B C8 H8C 109.5
N1 C9 H9A 109.5
N1 C9 H9B 109.5
H9A C9 H9B 109.5
N1 C9 H9C 109.5
H9A C9 H9C 109.5
H9B C9 H9C 109.5
F2 B1 F3 107.97(8)
F2 B1 F1 106.15(7)
F3 B1 F1 106.97(8)
F2 B1 C2 109.93(8)
F3 B1 C2 108.52(7)
F1 B1 C2 116.96(7)

loop_
_geom_bond_atom_site_label_1
_geom_bond_atom_site_label_2
_geom_bond_distance
F1 B1 1.4148(11)
F2 B1 1.4067(12)
F3 B1 1.4112(12)
N1 C8 1.5064(12)
N1 C9 1.5072(11)
N1 C7 1.5074(10)
N1 C1 1.5166(11)
C1 C6 1.3921(12)
C1 C2 1.4111(12)
C2 C3 1.4041(12)
C2 B1 1.6458(13)
C3 C4 1.3868(13)
C3 H3A 0.9300
C4 C5 1.3766(14)
C4 H4A 0.9300
C5 C6 1.3883(13)
C5 H5A 0.9300
C6 H6A 0.9300
C7 H7A 0.9600
C7 H7B 0.9600
C7 H7C 0.9600
C8 H8A 0.9600
C8 H8B 0.9600
C8 H8C 0.9600
C9 H9A 0.9600
C9 H9B 0.9600
C9 H9C 0.9600
